data_2208102
loop_
_publ_author_name
'Ding-Ben Chen'
'Ling Huang'

_publ_section_title
4-{[(1<i>E</i>)-(3,5-Dichloro-2-hydroxyphenyl)methylene]amino}-1,5-dimethyl-2-phenyl-3<i>H</i>-pyrazol-3(2<i>H</i>)-one
_journal_coeditor_code JH6032
_journal_issue 2
_journal_name_full 'Acta Crystallographica Section E'
_journal_page_first o757
_journal_page_last o758
_journal_paper_doi 10.1107/S1600536806001000
_journal_volume 62
_journal_year 2006
_chemical_formula_iupac 'C18 H15 Cl2 N3 O2'
_chemical_formula_moiety 'C18 H15 Cl2 N3 O2'
_chemical_formula_sum 'C18 H15 Cl2 N3 O2'
_chemical_formula_weight 376.23
_chemical_melting_point 498.9(3)
_chemical_name_systematic
;
4-{[(1E)-(3,5-Dichloro-2-hydroxyphenyl)methylene]amino}-1,5-dimethyl-
2-phenyl-3H-pyrazol-3(2H)-one
;
_space_group_IT_number 14
_symmetry_cell_setting monoclinic
_symmetry_space_group_name_Hall '-P 2yn'
_symmetry_space_group_name_H-M 'P 1 21/n 1'
_atom_sites_solution_hydrogens geom
_atom_sites_solution_primary direct
_atom_sites_solution_secondary difmap
_audit_creation_method SHELXL-97
_cell_angle_alpha 90.00
_cell_angle_beta 90.921(2)
_cell_angle_gamma 90.00
_cell_formula_units_Z 4
_cell_length_a 7.0146(6)
_cell_length_b 8.0466(7)
_cell_length_c 30.510(3)
_cell_measurement_reflns_used 3109
_cell_measurement_temperature 293(2)
_cell_measurement_theta_max 25.27
_cell_measurement_theta_min 1.34
_cell_volume 1721.9(3)
_computing_cell_refinement SMART
_computing_data_collection 'SMART (Bruker, 2002)'
_computing_data_reduction 'SAINT (Bruker, 2002)'
_computing_molecular_graphics 'SHELXTL (Sheldrick, 1997b)'
_computing_publication_material SHELXTL
_computing_structure_refinement 'SHELXL97 (Sheldrick, 1997a)'
_computing_structure_solution 'SHELXS97 (Sheldrick, 1997a)'
_diffrn_ambient_temperature 293(2)
_diffrn_detector_area_resol_mean 7.07
_diffrn_measured_fraction_theta_full 0.992
_diffrn_measured_fraction_theta_max 0.992
_diffrn_measurement_device_type 'Siemens SMART CCD area-detector'
_diffrn_measurement_method '\w and \f'
_diffrn_radiation_monochromator graphite
_diffrn_radiation_source 'fine-focus sealed tube'
_diffrn_radiation_type MoK\a
_diffrn_radiation_wavelength 0.71073
_diffrn_reflns_av_R_equivalents 0.0305
_diffrn_reflns_av_sigmaI/netI 0.0394
_diffrn_reflns_limit_h_max 8
_diffrn_reflns_limit_h_min -6
_diffrn_reflns_limit_k_max 9
_diffrn_reflns_limit_k_min -9
_diffrn_reflns_limit_l_max 35
_diffrn_reflns_limit_l_min -36
_diffrn_reflns_number 8818
_diffrn_reflns_theta_full 25.27
_diffrn_reflns_theta_max 25.27
_diffrn_reflns_theta_min 1.34
_diffrn_standards_decay_% 0
_diffrn_standards_interval_count 0
_diffrn_standards_interval_time 0
_diffrn_standards_number 0
_exptl_absorpt_coefficient_mu 0.394
_exptl_absorpt_correction_T_max 0.939
_exptl_absorpt_correction_T_min 0.923
_exptl_absorpt_correction_type empirical
_exptl_absorpt_process_details '(SADABS; Sheldrick, 1996)'
_exptl_crystal_colour orange
_exptl_crystal_density_diffrn 1.451
_exptl_crystal_density_method 'not measured'
_exptl_crystal_description block
_exptl_crystal_F_000 776
_exptl_crystal_size_max 0.22
_exptl_crystal_size_mid 0.17
_exptl_crystal_size_min 0.16
_refine_diff_density_max 0.332
_refine_diff_density_min -0.259
_refine_ls_extinction_coef 0.0028(13)
_refine_ls_extinction_expression Fc^*^=kFc[1+0.001xFc^2^\l^3^/sin(2\q)]^-1/4^
_refine_ls_extinction_method SHELXL97
_refine_ls_goodness_of_fit_ref 1.138
_refine_ls_hydrogen_treatment mixed
_refine_ls_matrix_type full
_refine_ls_number_parameters 255
_refine_ls_number_reflns 3109
_refine_ls_number_restraints 0
_refine_ls_restrained_S_all 1.138
_refine_ls_R_factor_all 0.0621
_refine_ls_R_factor_gt 0.0472
_refine_ls_shift/su_max 0.001
_refine_ls_shift/su_mean 0.000
_refine_ls_structure_factor_coef Fsqd
_refine_ls_weighting_details 'calc w=1/[\s^2^(Fo^2^)+(0.0670P)^2^+0.3379P] where P=(Fo^2^+2Fc^2^)/3'
_refine_ls_weighting_scheme calc
_refine_ls_wR_factor_gt 0.1179
_refine_ls_wR_factor_ref 0.1355
_reflns_number_gt 2510
_reflns_number_total 3109
_reflns_threshold_expression I>2\s(I)
_cod_data_source_file jh6032.cif
_cod_data_source_block I
_cod_depositor_comments
;
The following automatic conversions were performed:

'_chemical_melting_point' value '498.6-499.1' was changed to
'498.9(3)' - the average value was taken and precision was estimated.

Automatic conversion script
Id: cif_fix_values 1646 2011-03-28 12:23:43Z adriana 

The following automatic conversions were performed:

'_chemical_melting_point' value '498.6-499.1' was changed to
'498.9(3)' - the average value was taken and precision was estimated.

Automatic conversion script
Id: cif_fix_values 1715 2011-07-08 13:25:40Z adriana 
;
_cod_original_sg_symbol_H-M 'P 21/n'
_cod_database_code 2208102
_cod_database_fobs_code 2208102

loop_
_symmetry_equiv_pos_as_xyz
'x, y, z'
'-x+1/2, y+1/2, -z+1/2'
'-x, -y, -z'
'x-1/2, -y-1/2, z-1/2'

loop_
_atom_site_label
_atom_site_fract_x
_atom_site_fract_y
_atom_site_fract_z
_atom_site_U_iso_or_equiv
_atom_site_adp_type
_atom_site_calc_flag
_atom_site_refinement_flags
_atom_site_occupancy
_atom_site_type_symbol
Cl1 1.04525(10) 0.97152(9) 0.59085(2) 0.0543(3) Uani d . 1 Cl
Cl2 0.40859(11) 0.64875(11) 0.63686(2) 0.0619(3) Uani d . 1 Cl
O1 0.3259(3) 0.6426(3) 0.54276(7) 0.0511(5) Uani d . 1 O
H1A 0.314(5) 0.647(4) 0.5164(11) 0.064(11) Uiso d . 1 H
O2 0.6109(2) 0.8324(3) 0.37899(6) 0.0505(5) Uani d . 1 O
N1 0.3971(3) 0.7104(3) 0.46139(7) 0.0384(5) Uani d . 1 N
N2 0.1761(3) 0.6432(3) 0.35663(7) 0.0403(5) Uani d . 1 N
N3 0.3354(3) 0.7373(3) 0.34370(7) 0.0399(5) Uani d . 1 N
C1 0.6055(3) 0.7900(3) 0.52031(8) 0.0385(6) Uani d . 1 C
C2 0.7765(4) 0.8682(3) 0.53280(9) 0.0418(6) Uani d . 1 C
H2A 0.8541 0.9141 0.5115 0.050 Uiso calc R 1 H
C3 0.8298(4) 0.8777(3) 0.57585(9) 0.0418(6) Uani d . 1 C
C4 0.7173(4) 0.8118(3) 0.60835(9) 0.0440(6) Uani d . 1 C
H4A 0.7547 0.8191 0.6377 0.053 Uiso calc R 1 H
C5 0.5487(4) 0.7349(3) 0.59637(8) 0.0421(6) Uani d . 1 C
C6 0.4894(3) 0.7205(3) 0.55304(8) 0.0379(6) Uani d . 1 C
C7 0.5514(4) 0.7840(3) 0.47445(8) 0.0409(6) Uani d . 1 C
H7A 0.6293 0.8341 0.4539 0.049 Uiso calc R 1 H
C8 0.3460(3) 0.7068(3) 0.41703(8) 0.0359(6) Uani d . 1 C
C9 0.1816(3) 0.6376(3) 0.40130(8) 0.0376(6) Uani d . 1 C
C10 0.4514(3) 0.7686(3) 0.38069(8) 0.0383(6) Uani d . 1 C
C11 0.0206(4) 0.5663(5) 0.42656(11) 0.0509(7) Uani d . 1 C
C12 -0.0033(4) 0.6759(5) 0.33272(11) 0.0488(7) Uani d . 1 C
C13 0.4074(3) 0.7176(3) 0.30086(8) 0.0383(6) Uani d . 1 C
C14 0.3562(4) 0.5848(4) 0.27448(9) 0.0481(7) Uani d . 1 C
H14A 0.2736 0.5037 0.2848 0.058 Uiso calc R 1 H
C15 0.4283(4) 0.5732(4) 0.23278(10) 0.0608(8) Uani d . 1 C
H15A 0.3905 0.4856 0.2148 0.073 Uiso calc R 1 H
C16 0.5546(4) 0.6883(5) 0.21737(10) 0.0640(9) Uani d . 1 C
H16A 0.6030 0.6783 0.1893 0.077 Uiso calc R 1 H
C17 0.6089(4) 0.8186(4) 0.24387(9) 0.0577(8) Uani d . 1 C
H17A 0.6972 0.8954 0.2339 0.069 Uiso calc R 1 H
C18 0.5341(4) 0.8371(4) 0.28513(9) 0.0472(7) Uani d . 1 C
H18A 0.5675 0.9282 0.3024 0.057 Uiso calc R 1 H
H11A -0.090(6) 0.631(5) 0.4215(12) 0.086(12) Uiso d . 1 H
H11B -0.015(5) 0.462(5) 0.4143(12) 0.095(13) Uiso d . 1 H
H11C 0.059(5) 0.541(4) 0.4545(13) 0.081(12) Uiso d . 1 H
H12A -0.053(4) 0.790(4) 0.3372(10) 0.067(10) Uiso d . 1 H
H12B -0.083(5) 0.591(4) 0.3370(11) 0.071(10) Uiso d . 1 H
H12C 0.014(4) 0.670(3) 0.3017(11) 0.053(8) Uiso d . 1 H

loop_
_atom_site_aniso_label
_atom_site_aniso_U_11
_atom_site_aniso_U_22
_atom_site_aniso_U_33
_atom_site_aniso_U_12
_atom_site_aniso_U_13
_atom_site_aniso_U_23
Cl1 0.0450(4) 0.0608(5) 0.0569(5) -0.0141(3) -0.0098(3) -0.0044(3)
Cl2 0.0566(5) 0.0841(6) 0.0452(4) -0.0091(4) 0.0127(3) 0.0115(4)
O1 0.0424(11) 0.0652(13) 0.0459(13) -0.0179(9) 0.0039(9) -0.0012(10)
O2 0.0325(10) 0.0753(13) 0.0437(11) -0.0197(9) 0.0025(8) -0.0043(9)
N1 0.0342(11) 0.0429(12) 0.0381(12) -0.0021(9) 0.0040(9) -0.0048(9)
N2 0.0273(11) 0.0515(13) 0.0421(13) -0.0081(9) 0.0019(9) -0.0025(10)
N3 0.0299(11) 0.0502(13) 0.0396(12) -0.0101(9) 0.0023(9) -0.0019(10)
C1 0.0351(13) 0.0402(14) 0.0404(14) -0.0030(11) 0.0030(10) -0.0019(11)
C2 0.0388(14) 0.0444(15) 0.0421(15) -0.0090(11) 0.0025(11) 0.0014(11)
C3 0.0365(14) 0.0392(14) 0.0495(16) -0.0036(11) -0.0048(11) -0.0042(12)
C4 0.0499(16) 0.0450(15) 0.0371(14) 0.0015(12) -0.0024(12) -0.0039(11)
C5 0.0420(15) 0.0438(15) 0.0407(15) 0.0023(12) 0.0086(11) 0.0019(11)
C6 0.0337(13) 0.0381(14) 0.0421(15) -0.0031(11) 0.0025(10) -0.0021(11)
C7 0.0371(14) 0.0459(15) 0.0398(14) -0.0058(11) 0.0045(11) -0.0007(11)
C8 0.0281(13) 0.0411(14) 0.0387(14) -0.0022(10) 0.0016(10) -0.0023(11)
C9 0.0325(13) 0.0386(14) 0.0418(15) -0.0027(10) 0.0052(10) -0.0038(11)
C10 0.0293(13) 0.0461(15) 0.0395(14) -0.0049(11) 0.0017(10) -0.0060(11)
C11 0.0383(16) 0.061(2) 0.053(2) -0.0129(15) 0.0073(14) 0.0041(16)
C12 0.0321(15) 0.068(2) 0.0461(18) -0.0074(14) -0.0039(12) -0.0053(15)
C13 0.0290(12) 0.0520(15) 0.0339(13) 0.0008(11) -0.0009(10) 0.0031(11)
C14 0.0429(15) 0.0530(17) 0.0485(17) -0.0038(13) 0.0046(12) -0.0053(13)
C15 0.0602(19) 0.075(2) 0.0472(18) -0.0017(16) 0.0060(14) -0.0159(15)
C16 0.0525(19) 0.099(3) 0.0409(17) 0.0000(18) 0.0083(14) 0.0022(17)
C17 0.0425(16) 0.084(2) 0.0466(17) -0.0107(15) 0.0018(13) 0.0209(16)
C18 0.0386(15) 0.0592(18) 0.0436(16) -0.0069(13) -0.0023(12) 0.0064(13)

loop_
_atom_type_symbol
_atom_type_description
_atom_type_scat_dispersion_real
_atom_type_scat_dispersion_imag
_atom_type_scat_source
C C 0.0033 0.0016 'International Tables Vol C Tables 4.2.6.8 and 6.1.1.4'
H H 0.0000 0.0000 'International Tables Vol C Tables 4.2.6.8 and 6.1.1.4'
N N 0.0061 0.0033 'International Tables Vol C Tables 4.2.6.8 and 6.1.1.4'
O O 0.0106 0.0060 'International Tables Vol C Tables 4.2.6.8 and 6.1.1.4'
Cl Cl 0.1484 0.1585 'International Tables Vol C Tables 4.2.6.8 and 6.1.1.4'

loop_
_geom_angle_atom_site_label_1
_geom_angle_atom_site_label_2
_geom_angle_atom_site_label_3
_geom_angle
_geom_angle_publ_flag
C6 O1 H1A 107(2) ?
C7 N1 C8 120.7(2) yes
C9 N2 N3 106.69(18) ?
C9 N2 C12 120.9(2) ?
N3 N2 C12 116.2(2) ?
C10 N3 N2 108.84(19) ?
C10 N3 C13 123.4(2) ?
N2 N3 C13 119.54(19) ?
C2 C1 C6 119.0(2) ?
C2 C1 C7 119.2(2) ?
C6 C1 C7 121.7(2) ?
C3 C2 C1 120.5(2) ?
C3 C2 H2A 119.8 ?
C1 C2 H2A 119.8 ?
C2 C3 C4 121.3(2) yes
C2 C3 Cl1 120.0(2) ?
C4 C3 Cl1 118.7(2) ?
C5 C4 C3 118.6(2) ?
C5 C4 H4A 120.7 ?
C3 C4 H4A 120.7 ?
C4 C5 C6 122.3(2) ?
C4 C5 Cl2 118.9(2) ?
C6 C5 Cl2 118.8(2) ?
O1 C6 C5 120.4(2) yes
O1 C6 C1 121.3(2) yes
C5 C6 C1 118.3(2) ?
N1 C7 C1 121.3(2) ?
N1 C7 H7A 119.3 ?
C1 C7 H7A 119.3 ?
C9 C8 N1 123.6(2) ?
C9 C8 C10 108.3(2) ?
N1 C8 C10 128.0(2) ?
C8 C9 N2 110.4(2) ?
C8 C9 C11 128.3(2) ?
N2 C9 C11 121.3(2) ?
O2 C10 N3 123.8(2) ?
O2 C10 C8 131.1(2) ?
N3 C10 C8 105.1(2) ?
C9 C11 H11A 109(2) ?
C9 C11 H11B 109(2) ?
H11A C11 H11B 102(3) ?
C9 C11 H11C 111(2) ?
H11A C11 H11C 120(3) ?
H11B C11 H11C 104(3) ?
N2 C12 H12A 113.3(18) ?
N2 C12 H12B 109(2) ?
H12A C12 H12B 118(3) ?
N2 C12 H12C 111.1(17) ?
H12A C12 H12C 104(2) ?
H12B C12 H12C 101(3) ?
C14 C13 C18 119.5(2) ?
C14 C13 N3 122.0(2) ?
C18 C13 N3 118.5(2) ?
C15 C14 C13 119.6(3) ?
C15 C14 H14A 120.2 ?
C13 C14 H14A 120.2 ?
C16 C15 C14 121.3(3) ?
C16 C15 H15A 119.3 ?
C14 C15 H15A 119.3 ?
C15 C16 C17 119.2(3) ?
C15 C16 H16A 120.4 ?
C17 C16 H16A 120.4 ?
C16 C17 C18 120.9(3) ?
C16 C17 H17A 119.6 ?
C18 C17 H17A 119.6 ?
C17 C18 C13 119.5(3) ?
C17 C18 H18A 120.3 ?
C13 C18 H18A 120.3 ?

loop_
_geom_bond_atom_site_label_1
_geom_bond_atom_site_label_2
_geom_bond_distance
_geom_bond_publ_flag
Cl1 C3 1.744(3) yes
Cl2 C5 1.736(3) yes
O1 C6 1.340(3) yes
O1 H1A 0.81(3) ?
O2 C10 1.233(3) yes
N1 C7 1.291(3) ?
N1 C8 1.395(3) yes
N2 C9 1.364(3) ?
N2 N3 1.412(3) yes
N2 C12 1.468(3) ?
N3 C10 1.403(3) yes
N3 C13 1.418(3) ?
C1 C2 1.402(3) ?
C1 C6 1.414(4) ?
C1 C7 1.445(4) ?
C2 C3 1.362(4) ?
C2 H2A 0.9300 ?
C3 C4 1.383(4) ?
C4 C5 1.379(4) ?
C4 H4A 0.9300 ?
C5 C6 1.384(4) ?
C7 H7A 0.9300 ?
C8 C9 1.361(3) ?
C8 C10 1.432(3) ?
C9 C11 1.492(4) ?
C11 H11A 0.95(4) ?
C11 H11B 0.95(4) ?
C11 H11C 0.91(4) ?
C12 H12A 0.99(3) ?
C12 H12B 0.89(4) ?
C12 H12C 0.96(3) ?
C13 C14 1.382(4) ?
C13 C18 1.399(4) ?
C14 C15 1.380(4) ?
C14 H14A 0.9300 ?
C15 C16 1.369(5) ?
C15 H15A 0.9300 ?
C16 C17 1.375(4) ?
C16 H16A 0.9300 ?
C17 C18 1.380(4) ?
C17 H17A 0.9300 ?
C18 H18A 0.9300 ?

loop_
_geom_hbond_atom_site_label_D
_geom_hbond_atom_site_label_H
_geom_hbond_atom_site_label_A
_geom_hbond_distance_DH
_geom_hbond_distance_HA
_geom_hbond_distance_DA
_geom_hbond_angle_DHA
_geom_hbond_publ_flag
O1 H1A N1 0.81(3) 1.86(3) 2.598(3) 152(3) yes

loop_
_cod_related_entry_id
_cod_related_entry_database
_cod_related_entry_code
1 ChemSpider 30654919
